data_2002468
loop_
_publ_author_name
'Mueller-Buschbaum, Hk'
'Abed, M'

_publ_section_title
;
Ba2 In Al O5: Ein weiterer Strukturtyp bei Oxometallaten der Formel A2
M2 O2
;
_journal_name_full
;
Zeitschrift fuer Anorganische und Allgemeine Chemie
;
_journal_page_first 174
_journal_page_last 180
_journal_paper_doi 10.1002/zaac.19905910120
_journal_volume 591
_journal_year 1990
_chemical_formula_structural 'Ba2 In Al O5'
_chemical_formula_sum 'Al Ba2 In O5'
_chemical_name_systematic 'Dibarium indium aluminium oxide'
_space_group_IT_number 194
_symmetry_cell_setting hexagonal
_symmetry_Int_Tables_number 194
_symmetry_space_group_name_Hall '-P 6c 2c'
_symmetry_space_group_name_H-M 'P 63/m m c'
_cell_angle_alpha 90
_cell_angle_beta 90
_cell_angle_gamma 120
_cell_formula_units_Z 4
_cell_length_a 5.7809(8)
_cell_length_b 5.7809(8)
_cell_length_c 19.62479(70)
_cell_volume 568.0
_refine_ls_R_factor_all 0.076
_cod_database_code 2002468

loop_
_symmetry_equiv_pos_as_xyz
x,y,z
-y,x-y,z
y-x,-x,z
-y,-x,z
y-x,y,z
x,x-y,z
-x,-y,-z
y,y-x,-z
x-y,x,-z
y,x,-z
x-y,-y,-z
-x,y-x,-z
-x,-y,1/2+z
y,y-x,1/2+z
x-y,x,1/2+z
y,x,1/2+z
x-y,-y,1/2+z
-x,y-x,1/2+z
x,y,1/2-z
-y,x-y,1/2-z
y-x,-x,1/2-z
-y,-x,1/2-z
y-x,y,1/2-z
x,x-y,1/2-z

loop_
_atom_site_label
_atom_site_type_symbol
_atom_site_symmetry_multiplicity
_atom_site_Wyckoff_symbol
_atom_site_fract_x
_atom_site_fract_y
_atom_site_fract_z
_atom_site_occupancy
_atom_site_attached_hydrogens
_atom_site_calc_flag
In1 In3+ 4 f 0.3333 0.6667 0.5672(3) 1. 0 d
Ba1 Ba2+ 2 a 0. 0. 0. 1. 0 d
Ba2 Ba2+ 2 d 0.3333 0.6667 0.75 1. 0 d
Ba3 Ba2+ 4 f 0.3333 0.6667 0.3904(3) 1. 0 d
Al1 Al3+ 4 e 0. 0. 0.1597(11) 1. 0 d
O1 O2- 6 g 0.5 0. 0. 1. 0 d
O2 O2- 12 k 0.166(4) 0.332(8) 0.633(1) 1. 0 d
O3 O2- 2 b 0. 0. 0.25 1. 0 d

loop_
_atom_type_symbol
_atom_type_oxidation_number
In3+ 3.000
Ba2+ 2.000
Al3+ 3.000
O2- -2.000
